data_2021037
loop_
_publ_author_name
'Harvey, Miguel Angel'
'Suarez, Sebasti\'an'
'Zolotarev, Pavel N.'
'Proserpio, Davide M.'
'Baggio, Ricardo'

_publ_section_title
;
 Topological study of diverse hydrogen-bonded patterns found in a system
 of a nickel(II) complex and the sulfate anion
;
_journal_coeditor_code SK3681
_journal_issue 3
_journal_name_full 'Acta Crystallographica Section C'
_journal_page_first
;
;
_journal_paper_doi 10.1107/S2053229618002413
_journal_volume 74
_journal_year 2018
_chemical_formula_iupac '[Ni (C19 H13 N5)2] S O4'
_chemical_formula_moiety 'C38 H26 N10 Ni 2+, O4 S 2-'
_chemical_formula_sum 'C38 H26 N10 Ni O4 S'
_chemical_formula_weight 777.46
_chemical_name_systematic 'Bis[2,6-bis(1<i>H</i>-benzimidazol-2-yl-\k<i>N</i>^3^)pyridine-\k<i>N</i>]nickel(II) sulfate'
_space_group_crystal_system orthorhombic
_space_group_IT_number 19
_space_group_name_Hall 'P 2ac 2ab'
_space_group_name_H-M_alt 'P 21 21 21'
_symmetry_space_group_name_Hall 'P 2ac 2ab'
_symmetry_space_group_name_H-M 'P 21 21 21'
_atom_sites_solution_hydrogens geom
_audit_creation_method SHELXL-2014/6
_cell_angle_alpha 90
_cell_angle_beta 90
_cell_angle_gamma 90
_cell_formula_units_Z 4
_cell_length_a 9.8015(6)
_cell_length_b 20.9572(15)
_cell_length_c 21.7012(17)
_cell_measurement_reflns_used 4887
_cell_measurement_temperature 294(2)
_cell_measurement_theta_max 28.08
_cell_measurement_theta_min 3.75
_cell_volume 4457.7(5)
_computing_cell_refinement
;
CrysAlis PRO (Oxford Diffraction, 2009)
;
_computing_data_collection
;
CrysAlis PRO (Oxford Diffraction, 2009)
;
_computing_data_reduction
;
CrysAlis PRO (Oxford Diffraction, 2009)
;
_computing_molecular_graphics
;
SHELXTL (Sheldrick, 2008)
;
_computing_publication_material
;
SHELXL2014 (Sheldrick, 2015) and PLATON (Spek, 2009)
;
_computing_structure_refinement
;
SHELXL2016 (Sheldrick, 2015)
;
_computing_structure_solution
;
SHELXS97 (Sheldrick, 2008)
;
_diffrn_ambient_temperature 294(2)
_diffrn_measured_fraction_theta_full 0.995
_diffrn_measured_fraction_theta_max 0.891
_diffrn_measurement_device_type 'Oxford Diffraction Gemini CCD S Ultra'
_diffrn_measurement_method '\w scans, thick slices'
_diffrn_radiation_monochromator graphite
_diffrn_radiation_source 'fine-focus sealed tube'
_diffrn_radiation_type MoK\a
_diffrn_radiation_wavelength 0.71073
_diffrn_reflns_av_R_equivalents 0.0849
_diffrn_reflns_limit_h_max 11
_diffrn_reflns_limit_h_min -12
_diffrn_reflns_limit_k_max 28
_diffrn_reflns_limit_k_min -26
_diffrn_reflns_limit_l_max 28
_diffrn_reflns_limit_l_min -26
_diffrn_reflns_number 19326
_diffrn_reflns_theta_full 25.000
_diffrn_reflns_theta_max 28.897
_diffrn_reflns_theta_min 3.633
_exptl_absorpt_coefficient_mu 0.528
_exptl_absorpt_correction_T_max 0.92
_exptl_absorpt_correction_T_min 0.82
_exptl_absorpt_correction_type multi-scan
_exptl_absorpt_process_details
;
(CrysAlis PRO; Oxford Diffraction, 2009)
;
_exptl_crystal_colour light_red
_exptl_crystal_density_diffrn 1.158
_exptl_crystal_description needle
_exptl_crystal_F_000 1600
_exptl_crystal_size_max 0.50
_exptl_crystal_size_mid 0.24
_exptl_crystal_size_min 0.18
_refine_diff_density_max 0.466
_refine_diff_density_min -0.308
_refine_ls_abs_structure_details
;
Flack <i>x</i> determined using 1523 quotients [(I+)-(I-)]/[(I+)+(I-)]
(Parsons <i>et al.</i>,  2013)
;
_refine_ls_abs_structure_Flack 0.006(19)
_refine_ls_extinction_method none
_refine_ls_goodness_of_fit_ref 0.984
_refine_ls_hydrogen_treatment constr
_refine_ls_matrix_type full
_refine_ls_number_parameters 487
_refine_ls_number_reflns 9840
_refine_ls_number_restraints 586
_refine_ls_restrained_S_all 0.962
_refine_ls_R_factor_all 0.1296
_refine_ls_R_factor_gt 0.0738
_refine_ls_shift/su_max 0.000
_refine_ls_shift/su_mean 0.000
_refine_ls_structure_factor_coef Fsqd
_refine_ls_weighting_details 'w=1/[\s^2^(Fo^2^)+(0.0908P)^2^] where P=(Fo^2^+2Fc^2^)/3'
_refine_ls_weighting_scheme calc
_refine_ls_wR_factor_gt 0.1740
_refine_ls_wR_factor_ref 0.2095
_reflns_number_gt 5651
_reflns_number_total 9840
_reflns_threshold_expression 'I > 2\s(I)'
_cod_data_source_file sk3681sup1.cif
_cod_data_source_block I
_cod_database_code 2021037
_shelx_space_group_comment
;
The symmetry employed for this shelxl refinement is uniquely defined
by the following loop, which should always be used as a source of
symmetry information in preference to the above space-group names.
They are only intended as comments.
;

loop_
_space_group_symop_operation_xyz
'x, y, z'
'-x+1/2, -y, z+1/2'
'x+1/2, -y+1/2, -z'
'-x, y+1/2, -z+1/2'

loop_
_atom_site_type_symbol
_atom_site_label
_atom_site_fract_x
_atom_site_fract_y
_atom_site_fract_z
_atom_site_U_iso_or_equiv
_atom_site_adp_type
_atom_site_calc_flag
_atom_site_occupancy
Ni Ni1 0.88293(9) 0.08567(5) 0.84243(4) 0.0392(3) Uani d 1
N N1A 0.6872(5) 0.0444(3) 0.8476(3) 0.0448(15) Uani d 1
N N2A 0.8989(5) 0.0117(3) 0.7826(3) 0.0424(14) Uani d 1
N N3A 1.0826(5) 0.0964(3) 0.8072(3) 0.0439(14) Uani d 1
N N4A 0.5513(6) -0.0333(3) 0.8142(3) 0.0555(18) Uani d 1
H H4NA 0.523803 -0.066115 0.793923 0.067 Uiso calc 1
N N5A 1.2442(6) 0.0573(3) 0.7459(3) 0.0508(17) Uani d 1
H H5NA 1.285383 0.031955 0.720939 0.061 Uiso calc 1
C C1A 0.5640(7) 0.0489(4) 0.8785(4) 0.0469(18) Uani d 1
C C2A 0.5188(8) 0.0932(4) 0.9213(4) 0.061(2) Uani d 1
H H2AA 0.572642 0.126997 0.934752 0.074 Uiso calc 1
C C3A 0.3880(8) 0.0832(5) 0.9424(5) 0.080(3) Uani d 1
H H3AA 0.353593 0.111188 0.971828 0.096 Uiso calc 1
C C4A 0.3063(9) 0.0350(5) 0.9228(5) 0.075(3) Uani d 1
H H4AA 0.219539 0.030882 0.939718 0.090 Uiso calc 1
C C5A 0.3475(7) -0.0071(5) 0.8795(4) 0.066(2) Uani d 1
H H5AA 0.290457 -0.039530 0.865700 0.079 Uiso calc 1
C C6A 0.4781(7) 0.0003(4) 0.8567(4) 0.0482(18) Uani d 1
C C7A 0.6749(7) -0.0053(3) 0.8099(3) 0.0461(19) Uani d 1
C C8A 0.7926(7) -0.0270(4) 0.7752(4) 0.052(2) Uani d 1
C C9A 0.8036(8) -0.0816(5) 0.7394(5) 0.076(3) Uani d 1
H H9AA 0.728977 -0.108296 0.733392 0.091 Uiso calc 1
C C10A 0.9262(9) -0.0949(5) 0.7132(5) 0.090(4) Uani d 1
H H10A 0.935425 -0.131541 0.689406 0.108 Uiso calc 1
C C11A 1.0384(9) -0.0550(4) 0.7212(5) 0.072(3) Uani d 1
H H11A 1.122472 -0.064533 0.703554 0.086 Uiso calc 1
C C12A 1.0199(6) -0.0005(3) 0.7564(4) 0.0457(18) Uani d 1
C C13A 1.1186(7) 0.0496(3) 0.7702(3) 0.0435(16) Uani d 1
C C14A 1.2933(7) 0.1143(3) 0.7692(4) 0.0482(18) Uani d 1
C C15A 1.4155(8) 0.1466(4) 0.7584(5) 0.067(3) Uani d 1
H H15A 1.483524 0.129796 0.733345 0.081 Uiso calc 1
C C16A 1.4288(9) 0.2035(5) 0.7866(5) 0.076(3) Uani d 1
H H16A 1.508808 0.226567 0.780600 0.092 Uiso calc 1
C C17A 1.3282(8) 0.2293(4) 0.8244(5) 0.071(3) Uani d 1
H H17A 1.342304 0.269074 0.842373 0.086 Uiso calc 1
C C18A 1.2091(8) 0.1975(4) 0.8356(5) 0.061(2) Uani d 1
H H18A 1.141536 0.214640 0.860656 0.073 Uiso calc 1
C C19A 1.1936(7) 0.1381(3) 0.8076(4) 0.0469(18) Uani d 1
N N1B 0.8202(6) 0.1655(3) 0.7902(3) 0.0430(15) Uani d 1
N N2B 0.8719(6) 0.1553(2) 0.9068(2) 0.0371(13) Uani d 1
N N3B 0.9392(6) 0.0370(2) 0.9242(3) 0.0411(14) Uani d 1
N N4B 0.7729(6) 0.2694(3) 0.7912(3) 0.0458(15) Uani d 1
H H4NB 0.760629 0.307484 0.804941 0.055 Uiso calc 1
N N5B 0.9636(7) 0.0440(3) 1.0261(3) 0.0473(15) Uani d 1
H H5NB 0.965944 0.060504 1.062391 0.057 Uiso calc 1
C C1B 0.7895(7) 0.1843(3) 0.7306(3) 0.0454(17) Uani d 1
C C2B 0.7839(10) 0.1499(4) 0.6764(3) 0.065(2) Uani d 1
H H2BA 0.804359 0.106636 0.674822 0.078 Uiso calc 1
C C3B 0.7462(11) 0.1837(5) 0.6247(4) 0.075(3) Uani d 1
H H3BA 0.740590 0.162069 0.587424 0.090 Uiso calc 1
C C4B 0.7168(11) 0.2469(5) 0.6253(4) 0.075(3) Uani d 1
H H4BA 0.690994 0.266911 0.588882 0.090 Uiso calc 1
C C5B 0.7242(10) 0.2814(4) 0.6777(4) 0.067(3) Uani d 1
H H5BA 0.704945 0.324872 0.677771 0.080 Uiso calc 1
C C6B 0.7615(8) 0.2499(3) 0.7314(3) 0.0460(17) Uani d 1
C C7B 0.8070(8) 0.2178(3) 0.8246(3) 0.0411(16) Uani d 1
C C8B 0.8339(9) 0.2138(3) 0.8902(3) 0.0477(19) Uani d 1
C C9B 0.8197(15) 0.2618(4) 0.9337(4) 0.099(4) Uani d 1
H H9BA 0.792888 0.302607 0.922180 0.118 Uiso calc 1
C C10B 0.8460(17) 0.2477(5) 0.9936(4) 0.123(6) Uani d 1
H H10B 0.831651 0.278571 1.023653 0.148 Uiso calc 1
C C11B 0.8940(15) 0.1877(4) 1.0108(4) 0.099(4) Uani d 1
H H11B 0.920952 0.179170 1.051076 0.119 Uiso calc 1
C C12B 0.8998(9) 0.1412(3) 0.9654(3) 0.050(2) Uani d 1
C C13B 0.9343(7) 0.0740(3) 0.9728(3) 0.0408(15) Uani d 1
C C14B 0.9891(8) -0.0188(3) 1.0106(3) 0.0447(17) Uani d 1
C C15B 1.0240(9) -0.0708(3) 1.0469(4) 0.064(2) Uani d 1
H H15B 1.034589 -0.067328 1.089340 0.077 Uiso calc 1
C C16B 1.0417(11) -0.1266(4) 1.0173(5) 0.079(3) Uani d 1
H H16B 1.063909 -0.162706 1.040103 0.095 Uiso calc 1
C C17B 1.0280(11) -0.1322(4) 0.9537(5) 0.077(3) Uani d 1
H H17B 1.043347 -0.171601 0.935233 0.093 Uiso calc 1
C C18B 0.9925(9) -0.0814(4) 0.9179(4) 0.062(2) Uani d 1
H H18B 0.980261 -0.085581 0.875547 0.074 Uiso calc 1
C C19B 0.9754(8) -0.0230(3) 0.9475(3) 0.0464(18) Uani d 1
S S1 1.0813(2) 0.09127(10) 1.17397(10) 0.0506(5) Uani d 1
O O1 1.1035(7) 0.0222(3) 1.1762(3) 0.0732(19) Uani d 1
O O2 1.0534(7) 0.1175(3) 1.2361(3) 0.0677(18) Uani d 1
O O3 0.9641(6) 0.1041(3) 1.1343(3) 0.0707(19) Uani d 1
O O4 1.2034(6) 0.1228(3) 1.1497(3) 0.0699(18) Uani d 1

loop_
_atom_site_aniso_label
_atom_site_aniso_U_11
_atom_site_aniso_U_22
_atom_site_aniso_U_33
_atom_site_aniso_U_12
_atom_site_aniso_U_13
_atom_site_aniso_U_23
Ni1 0.0392(5) 0.0372(5) 0.0412(5) -0.0011(5) 0.0003(4) -0.0053(5)
N1A 0.043(3) 0.043(3) 0.048(4) -0.001(3) 0.002(3) -0.009(3)
N2A 0.041(3) 0.038(3) 0.048(4) -0.002(2) 0.005(2) -0.010(3)
N3A 0.042(3) 0.044(3) 0.046(3) -0.004(2) 0.004(2) -0.006(3)
N4A 0.053(3) 0.050(4) 0.064(4) -0.016(3) 0.005(3) -0.012(4)
N5A 0.046(3) 0.054(3) 0.053(4) -0.003(3) 0.014(3) -0.006(3)
C1A 0.039(3) 0.047(4) 0.055(4) 0.003(3) 0.000(3) 0.000(3)
C2A 0.053(4) 0.053(4) 0.078(6) -0.004(4) 0.017(4) -0.012(4)
C3A 0.057(4) 0.073(5) 0.109(8) -0.003(4) 0.029(4) -0.007(6)
C4A 0.056(5) 0.076(5) 0.093(7) -0.007(4) 0.021(5) 0.005(5)
C5A 0.045(4) 0.076(6) 0.077(6) -0.009(4) 0.002(4) 0.005(5)
C6A 0.044(3) 0.048(4) 0.053(5) -0.001(3) -0.002(3) 0.005(3)
C7A 0.046(3) 0.045(4) 0.048(4) -0.009(3) 0.004(3) -0.008(3)
C8A 0.049(3) 0.051(4) 0.056(5) -0.013(3) 0.008(3) -0.016(4)
C9A 0.072(5) 0.069(5) 0.088(7) -0.021(5) 0.015(5) -0.041(5)
C10A 0.086(5) 0.066(6) 0.118(9) -0.016(4) 0.032(5) -0.053(7)
C11A 0.072(5) 0.060(4) 0.083(7) -0.006(4) 0.025(5) -0.029(5)
C12A 0.044(3) 0.046(3) 0.047(5) -0.001(3) 0.008(3) -0.008(3)
C13A 0.042(3) 0.044(3) 0.044(4) -0.001(3) 0.008(3) -0.003(3)
C14A 0.046(3) 0.050(3) 0.049(5) -0.003(3) -0.001(3) 0.006(3)
C15A 0.055(4) 0.074(5) 0.073(6) -0.017(4) 0.008(4) 0.004(5)
C16A 0.058(5) 0.083(5) 0.088(7) -0.027(4) 0.005(4) -0.006(5)
C17A 0.066(4) 0.069(6) 0.079(7) -0.024(4) 0.001(4) -0.008(5)
C18A 0.058(4) 0.056(4) 0.068(6) -0.013(3) 0.004(4) -0.011(4)
C19A 0.045(3) 0.048(3) 0.048(4) -0.007(3) -0.002(3) 0.002(3)
N1B 0.049(4) 0.039(3) 0.041(3) -0.001(3) -0.003(3) -0.004(2)
N2B 0.038(3) 0.035(2) 0.038(3) 0.001(3) -0.002(3) 0.000(2)
N3B 0.040(3) 0.035(2) 0.048(3) 0.001(3) 0.000(3) -0.004(2)
N4B 0.048(4) 0.046(3) 0.044(3) 0.006(3) -0.003(3) 0.007(3)
N5B 0.053(4) 0.040(3) 0.049(3) -0.001(3) -0.006(3) 0.000(3)
C1B 0.040(4) 0.055(3) 0.041(3) -0.001(3) -0.001(3) 0.002(3)
C2B 0.081(6) 0.068(5) 0.045(3) 0.011(5) -0.005(4) -0.006(3)
C3B 0.094(7) 0.092(5) 0.039(4) 0.011(5) -0.011(5) -0.004(4)
C4B 0.087(7) 0.093(5) 0.045(4) 0.013(5) 0.002(5) 0.010(4)
C5B 0.080(6) 0.076(6) 0.044(3) 0.018(5) 0.003(4) 0.017(4)
C6B 0.042(4) 0.056(3) 0.040(3) 0.003(3) 0.005(3) 0.009(3)
C7B 0.048(4) 0.036(3) 0.039(3) 0.002(3) -0.003(3) 0.000(2)
C8B 0.069(5) 0.034(3) 0.040(3) 0.006(3) -0.007(3) 0.000(3)
C9B 0.198(13) 0.047(5) 0.051(4) 0.037(7) -0.033(6) -0.012(4)
C10B 0.261(17) 0.057(5) 0.051(4) 0.051(8) -0.040(7) -0.017(5)
C11B 0.198(12) 0.053(4) 0.045(5) 0.032(6) -0.033(7) -0.012(4)
C12B 0.072(5) 0.041(3) 0.039(3) 0.008(4) -0.008(3) -0.002(3)
C13B 0.040(4) 0.037(3) 0.046(3) 0.000(3) -0.004(3) -0.004(2)
C14B 0.042(4) 0.038(3) 0.055(3) -0.003(3) -0.003(3) 0.004(3)
C15B 0.076(6) 0.047(4) 0.068(5) 0.007(4) -0.001(5) 0.015(3)
C16B 0.096(7) 0.047(4) 0.096(5) 0.015(5) 0.002(6) 0.010(5)
C17B 0.095(7) 0.039(4) 0.098(5) 0.009(5) 0.001(6) 0.000(4)
C18B 0.070(5) 0.040(3) 0.075(5) 0.001(4) -0.004(4) -0.010(3)
C19B 0.047(4) 0.036(3) 0.056(4) -0.001(3) -0.005(3) -0.002(3)
S1 0.0652(13) 0.0423(10) 0.0444(11) -0.0060(11) -0.0112(9) 0.0104(11)
O1 0.086(4) 0.039(3) 0.094(5) -0.008(3) -0.038(4) 0.012(3)
O2 0.096(4) 0.070(4) 0.037(3) -0.033(4) 0.001(3) 0.004(3)
O3 0.072(4) 0.083(5) 0.057(4) 0.014(4) -0.025(3) 0.002(4)
O4 0.076(4) 0.055(3) 0.079(5) -0.019(3) 0.015(4) 0.003(4)

loop_
_atom_type_symbol
_atom_type_description
_atom_type_scat_dispersion_real
_atom_type_scat_dispersion_imag
_atom_type_scat_source
C C 0.0033 0.0016 'International Tables Vol C Tables 4.2.6.8 and 6.1.1.4'
H H 0.0000 0.0000 'International Tables Vol C Tables 4.2.6.8 and 6.1.1.4'
N N 0.0061 0.0033 'International Tables Vol C Tables 4.2.6.8 and 6.1.1.4'
Ni Ni 0.3393 1.1124 'International Tables Vol C Tables 4.2.6.8 and 6.1.1.4'
O O 0.0106 0.0060 'International Tables Vol C Tables 4.2.6.8 and 6.1.1.4'
S S 0.1246 0.1234 'International Tables Vol C Tables 4.2.6.8 and 6.1.1.4'

loop_
_geom_angle_atom_site_label_1
_geom_angle_atom_site_label_2
_geom_angle_atom_site_label_3
_geom_angle
N2B Ni1 N2A 176.0(2)
N2B Ni1 N1A 102.2(2)
N2A Ni1 N1A 77.9(2)
N2B Ni1 N1B 77.5(2)
N2A Ni1 N1B 106.5(2)
N1A Ni1 N1B 95.1(3)
N2B Ni1 N3A 102.9(2)
N2A Ni1 N3A 77.2(2)
N1A Ni1 N3A 154.9(2)
N1B Ni1 N3A 89.5(3)
N2B Ni1 N3B 77.5(2)
N2A Ni1 N3B 98.5(2)
N1A Ni1 N3B 89.7(3)
N1B Ni1 N3B 155.0(2)
N3A Ni1 N3B 96.5(2)
C7A N1A C1A 105.8(5)
C7A N1A Ni1 111.8(4)
C1A N1A Ni1 142.3(5)
C8A N2A C12A 121.8(5)
C8A N2A Ni1 118.8(4)
C12A N2A Ni1 119.0(4)
C13A N3A C19A 105.1(5)
C13A N3A Ni1 113.0(4)
C19A N3A Ni1 141.8(4)
C7A N4A C6A 107.1(5)
C7A N4A H4NA 126.5
C6A N4A H4NA 126.5
C13A N5A C14A 106.2(6)
C13A N5A H5NA 126.9
C14A N5A H5NA 126.9
C2A C1A N1A 130.5(6)
C2A C1A C6A 121.4(6)
N1A C1A C6A 108.0(6)
C3A C2A C1A 114.7(7)
C3A C2A H2AA 122.6
C1A C2A H2AA 122.6
C4A C3A C2A 123.9(8)
C4A C3A H3AA 118.0
C2A C3A H3AA 118.0
C5A C4A C3A 121.8(8)
C5A C4A H4AA 119.1
C3A C4A H4AA 119.1
C4A C5A C6A 116.9(8)
C4A C5A H5AA 121.5
C6A C5A H5AA 121.5
N4A C6A C5A 132.2(7)
N4A C6A C1A 106.7(6)
C5A C6A C1A 121.1(7)
N1A C7A N4A 112.3(5)
N1A C7A C8A 119.5(6)
N4A C7A C8A 127.8(6)
N2A C8A C9A 120.6(6)
N2A C8A C7A 111.7(6)
C9A C8A C7A 127.7(6)
C10A C9A C8A 118.2(7)
C10A C9A H9AA 120.9
C8A C9A H9AA 120.9
C9A C10A C11A 121.6(7)
C9A C10A H10A 119.2
C11A C10A H10A 119.2
C12A C11A C10A 117.4(7)
C12A C11A H11A 121.3
C10A C11A H11A 121.3
N2A C12A C11A 120.4(6)
N2A C12A C13A 111.3(5)
C11A C12A C13A 128.3(6)
N3A C13A N5A 113.2(5)
N3A C13A C12A 118.9(5)
N5A C13A C12A 127.7(6)
C19A C14A N5A 106.6(6)
C19A C14A C15A 122.3(7)
N5A C14A C15A 131.1(7)
C16A C15A C14A 115.9(8)
C16A C15A H15A 122.0
C14A C15A H15A 122.0
C15A C16A C17A 122.9(8)
C15A C16A H16A 118.6
C17A C16A H16A 118.6
C18A C17A C16A 121.3(8)
C18A C17A H17A 119.3
C16A C17A H17A 119.3
C17A C18A C19A 116.9(7)
C17A C18A H18A 121.5
C19A C18A H18A 121.5
C14A C19A C18A 120.6(6)
C14A C19A N3A 108.8(6)
C18A C19A N3A 130.3(6)
C7B N1B C1B 105.6(5)
C7B N1B Ni1 112.2(4)
C1B N1B Ni1 142.2(5)
C8B N2B C12B 121.3(6)
C8B N2B Ni1 119.5(4)
C12B N2B Ni1 119.2(4)
C13B N3B C19B 104.5(5)
C13B N3B Ni1 112.2(4)
C19B N3B Ni1 143.2(5)
C7B N4B C6B 107.0(5)
C7B N4B H4NB 126.5
C6B N4B H4NB 126.5
C13B N5B C14B 105.9(6)
C13B N5B H5NB 127.0
C14B N5B H5NB 127.0
C2B C1B N1B 131.0(7)
C2B C1B C6B 120.9(6)
N1B C1B C6B 108.1(6)
C3B C2B C1B 115.9(7)
C3B C2B H2BA 122.0
C1B C2B H2BA 122.0
C4B C3B C2B 123.5(8)
C4B C3B H3BA 118.2
C2B C3B H3BA 118.2
C5B C4B C3B 121.4(8)
C5B C4B H4BA 119.3
C3B C4B H4BA 119.3
C4B C5B C6B 117.8(8)
C4B C5B H5BA 121.1
C6B C5B H5BA 121.1
N4B C6B C5B 132.6(7)
N4B C6B C1B 106.8(6)
C5B C6B C1B 120.5(7)
N1B C7B N4B 112.6(5)
N1B C7B C8B 119.0(6)
N4B C7B C8B 128.4(6)
N2B C8B C9B 120.8(6)
N2B C8B C7B 111.7(6)
C9B C8B C7B 127.5(6)
C10B C9B C8B 118.4(7)
C10B C9B H9BA 120.8
C8B C9B H9BA 120.8
C9B C10B C11B 121.2(8)
C9B C10B H10B 119.4
C11B C10B H10B 119.4
C12B C11B C10B 117.2(7)
C12B C11B H11B 121.4
C10B C11B H11B 121.4
N2B C12B C11B 120.9(6)
N2B C12B C13B 111.5(5)
C11B C12B C13B 127.6(6)
N3B C13B N5B 114.0(5)
N3B C13B C12B 119.5(6)
N5B C13B C12B 126.5(6)
C19B C14B N5B 106.5(6)
C19B C14B C15B 122.5(7)
N5B C14B C15B 130.9(7)
C16B C15B C14B 116.3(8)
C16B C15B H15B 121.8
C14B C15B H15B 121.8
C15B C16B C17B 122.3(8)
C15B C16B H16B 118.8
C17B C16B H16B 118.8
C18B C17B C16B 121.6(8)
C18B C17B H17B 119.2
C16B C17B H17B 119.2
C17B C18B C19B 117.0(7)
C17B C18B H18B 121.5
C19B C18B H18B 121.5
C14B C19B C18B 120.1(7)
C14B C19B N3B 109.1(6)
C18B C19B N3B 130.7(7)
O3 S1 O1 108.6(4)
O3 S1 O4 110.3(4)
O1 S1 O4 109.7(4)
O3 S1 O2 108.8(4)
O1 S1 O2 111.4(4)
O4 S1 O2 108.1(4)

loop_
_geom_bond_atom_site_label_1
_geom_bond_atom_site_label_2
_geom_bond_distance
Ni1 N2B 2.022(5)
Ni1 N2A 2.029(5)
Ni1 N1A 2.108(5)
Ni1 N1B 2.112(6)
Ni1 N3A 2.113(5)
Ni1 N3B 2.120(6)
N1A C7A 1.328(7)
N1A C1A 1.385(8)
N2A C8A 1.330(7)
N2A C12A 1.339(7)
N3A C13A 1.315(7)
N3A C19A 1.396(7)
N4A C7A 1.349(7)
N4A C6A 1.364(8)
N4A H4NA 0.8600
N5A C13A 1.349(7)
N5A C14A 1.382(7)
N5A H5NA 0.8600
C1A C2A 1.385(9)
C1A C6A 1.403(9)
C2A C3A 1.378(9)
C2A H2AA 0.9300
C3A C4A 1.357(11)
C3A H3AA 0.9300
C4A C5A 1.351(10)
C4A H4AA 0.9300
C5A C6A 1.382(9)
C5A H5AA 0.9300
C7A C8A 1.451(9)
C8A C9A 1.388(9)
C9A C10A 1.358(10)
C9A H9AA 0.9300
C10A C11A 1.393(10)
C10A H10A 0.9300
C11A C12A 1.387(9)
C11A H11A 0.9300
C12A C13A 1.458(8)
C14A C19A 1.378(9)
C14A C15A 1.394(8)
C15A C16A 1.348(10)
C15A H15A 0.9300
C16A C17A 1.392(10)
C16A H16A 0.9300
C17A C18A 1.367(9)
C17A H17A 0.9300
C18A C19A 1.393(8)
C18A H18A 0.9300
N1B C7B 1.333(7)
N1B C1B 1.384(8)
N2B C8B 1.330(7)
N2B C12B 1.335(7)
N3B C13B 1.311(7)
N3B C19B 1.400(7)
N4B C7B 1.345(7)
N4B C6B 1.366(8)
N4B H4NB 0.8600
N5B C13B 1.350(7)
N5B C14B 1.381(7)
N5B H5NB 0.8600
C1B C2B 1.381(9)
C1B C6B 1.403(9)
C2B C3B 1.377(9)
C2B H2BA 0.9300
C3B C4B 1.355(11)
C3B H3BA 0.9300
C4B C5B 1.348(11)
C4B H4BA 0.9300
C5B C6B 1.389(9)
C5B H5BA 0.9300
C7B C8B 1.450(9)
C8B C9B 1.387(9)
C9B C10B 1.357(11)
C9B H9BA 0.9300
C10B C11B 1.393(10)
C10B H10B 0.9300
C11B C12B 1.387(9)
C11B H11B 0.9300
C12B C13B 1.456(8)
C14B C19B 1.380(9)
C14B C15B 1.387(8)
C15B C16B 1.345(10)
C15B H15B 0.9300
C16B C17B 1.390(11)
C16B H16B 0.9300
C17B C18B 1.364(9)
C17B H17B 0.9300
C18B C19B 1.393(9)
C18B H18B 0.9300
S1 O3 1.461(6)
S1 O1 1.464(6)
S1 O4 1.465(6)
S1 O2 1.481(6)

loop_
_geom_hbond_atom_site_label_D
_geom_hbond_atom_site_label_H
_geom_hbond_atom_site_label_A
_geom_hbond_site_symmetry_A
_geom_hbond_distance_DH
_geom_hbond_distance_HA
_geom_hbond_distance_DA
_geom_hbond_angle_DHA
_geom_hbond_publ_flag
N4A H4NA O2 2_654 0.86 1.82 2.654(8) 163.2 no
N5A H5NA O1 2_754 0.86 1.85 2.701(8) 170.9 no
N4B H4NB O4 3_457 0.86 1.85 2.685(9) 163.7 no
N5B H5NB O3 . 0.86 1.81 2.663(9) 173.1 no

_cod_database_fobs_code 2021037
